data_4516881
loop_
_publ_author_name
'Furugori, Sogo'
'Kobayashi, Atsushi'
'Watanabe, Ayako'
'Yoshida, Masaki'
'Kato, Masako'

_publ_section_title
;
 Impact of Photosensitizing Multilayered Structure on
 Ruthenium(II)-Dye-Sensitized TiO<sub>2</sub>-Nanoparticle Photocatalysts.
;
_journal_issue 7
_journal_name_full 'ACS omega'
_journal_page_first 3901
_journal_page_last 3912
_journal_paper_doi 10.1021/acsomega.7b00566
_journal_volume 2
_journal_year 2017
_chemical_formula_moiety 'C30 H50 N6 O29 P6 Ru'
_chemical_formula_sum 'C30 H50 N6 O29 P6 Ru'
_chemical_formula_weight 1245.66
_space_group_crystal_system triclinic
_space_group_IT_number 2
_space_group_name_Hall '-P 1'
_space_group_name_H-M_alt 'P -1'
_atom_sites_solution_hydrogens geom
_atom_sites_solution_primary direct
_atom_sites_solution_secondary difmap
_cell_angle_alpha 97.0831(17)
_cell_angle_beta 96.7463(18)
_cell_angle_gamma 117.036(3)
_cell_formula_units_Z 2
_cell_length_a 11.5528(3)
_cell_length_b 12.6752(3)
_cell_length_c 20.7463(4)
_cell_measurement_reflns_used 16954
_cell_measurement_temperature 150
_cell_measurement_theta_max 74.13
_cell_measurement_theta_min 4.15
_cell_volume 2633.08(13)
_computing_cell_refinement CrystalClear
_computing_data_collection 'CrystalClear (Rigaku, ????)'
_computing_data_reduction CrystalClear
_computing_molecular_graphics 'CrystalStructure 4.2.4'
_computing_publication_material 'CrystalStructure 4.2.4 (Rigaku, 2016)'
_computing_structure_refinement 'SHELXL Version 2014/3 (Sheldrick, 2008)'
_computing_structure_solution 'SIR2011 (Burla, et al., 2012)'
_diffrn_ambient_temperature 150
_diffrn_detector_area_resol_mean 5.811
_diffrn_measured_fraction_theta_full 0.962
_diffrn_measured_fraction_theta_max 0.974
_diffrn_measurement_device_type 'Rigaku XtaLAB P200'
_diffrn_measurement_method \w
_diffrn_radiation_type 'Cu K\a'
_diffrn_radiation_wavelength 1.54187
_diffrn_reflns_av_R_equivalents 0.0421
_diffrn_reflns_Laue_measured_fraction_full 0.962
_diffrn_reflns_Laue_measured_fraction_max 0.974
_diffrn_reflns_limit_h_max 13
_diffrn_reflns_limit_h_min -12
_diffrn_reflns_limit_k_max 15
_diffrn_reflns_limit_k_min -15
_diffrn_reflns_limit_l_max 24
_diffrn_reflns_limit_l_min -24
_diffrn_reflns_number 33023
_diffrn_reflns_point_group_measured_fraction_full 0.962
_diffrn_reflns_point_group_measured_fraction_max 0.974
_diffrn_reflns_theta_full 67.687
_diffrn_reflns_theta_max 67.075
_diffrn_reflns_theta_min 3.996
_diffrn_standards_number 0
_exptl_absorpt_coefficient_mu 4.965
_exptl_absorpt_correction_T_max 0.10034
_exptl_absorpt_correction_T_min 0.02328
_exptl_absorpt_correction_type sphere
_exptl_absorpt_process_details
;
CrysAlisPro 1.171.38.41 (Rigaku Oxford Diffraction, 2015)
Spherical absorption correction
 using equivalent radius and absorption coefficient.
Empirical absorption correction using spherical harmonics,
 implemented in SCALE3 ABSPACK scaling algorithm.
;
_exptl_crystal_colour red
_exptl_crystal_density_diffrn 1.571
_exptl_crystal_density_method 'not measured'
_exptl_crystal_description platelet
_exptl_crystal_F_000 1276.00
_exptl_crystal_size_max 0.100
_exptl_crystal_size_mid 0.063
_exptl_crystal_size_min 0.010
_exptl_crystal_size_rad 0.050
_refine_diff_density_max 2.02
_refine_diff_density_min -0.47
_refine_ls_extinction_method none
_refine_ls_goodness_of_fit_ref 1.057
_refine_ls_hydrogen_treatment constr
_refine_ls_number_parameters 694
_refine_ls_number_reflns 9153
_refine_ls_number_restraints 0
_refine_ls_R_factor_all 0.0857
_refine_ls_R_factor_gt 0.0771
_refine_ls_shift/su_max 0.001
_refine_ls_structure_factor_coef Fsqd
_refine_ls_weighting_details 'w = 1/[\s^2^(Fo^2^)+(0.1740P)^2^+2.7350P] where P=(Fo^2^+2Fc^2^)/3'
_refine_ls_weighting_scheme calc
_refine_ls_wR_factor_gt 0.2273
_refine_ls_wR_factor_ref 0.2383
_reflns_Friedel_coverage 0.000
_reflns_number_gt 7737
_reflns_number_total 9153
_reflns_threshold_expression F^2^>2.0\s(F^2^)
_cod_data_source_file ao7b00566_si_002.cif
_cod_data_source_block RuP6
_cod_database_code 4516881
_shelxl_version_number 2014-3

loop_
_space_group_symop_id
_space_group_symop_operation_xyz
1 +X,+Y,+Z
2 -X,-Y,-Z

loop_
_atom_site_label
_atom_site_type_symbol
_atom_site_fract_x
_atom_site_fract_y
_atom_site_fract_z
_atom_site_U_iso_or_equiv
_atom_site_adp_type
_atom_site_occupancy
_atom_site_site_symmetry_order
_atom_site_calc_flag
_atom_site_refinement_flags_posn
_atom_site_refinement_flags_adp
_atom_site_refinement_flags_occupancy
Ru1 Ru 0.27494(4) 0.92947(4) 0.21564(2) 0.04906(19) Uani 1 1 d . . .
P1 P 0.92675(16) 1.17037(15) 0.23098(8) 0.0578(4) Uani 1 1 d . . .
P2 P 0.52787(18) 0.80966(16) 0.48382(8) 0.0627(4) Uani 1 1 d . . .
P3 P 0.02194(18) 0.35581(15) 0.06493(9) 0.0630(4) Uani 1 1 d . . .
P4 P -0.37615(16) 0.66299(16) 0.20148(9) 0.0623(4) Uani 1 1 d . . .
P5 P 0.31807(16) 1.46245(14) 0.32860(8) 0.0575(4) Uani 1 1 d . . .
P6 P 0.21054(16) 1.15414(14) -0.04956(7) 0.0557(4) Uani 1 1 d . . .
O1 O 0.9536(4) 1.1337(4) 0.1645(2) 0.0620(10) Uani 1 1 d . . .
O2 O 0.9830(5) 1.1303(4) 0.2859(2) 0.0654(11) Uani 1 1 d . . .
O3 O 0.9763(5) 1.3077(4) 0.2472(3) 0.0684(12) Uani 1 1 d . . .
O4 O 0.6691(5) 0.8485(5) 0.4830(3) 0.0771(13) Uani 1 1 d . . .
O5 O 0.4421(5) 0.6744(4) 0.4836(2) 0.0739(13) Uani 1 1 d . . .
O6 O 0.5111(6) 0.8805(5) 0.5442(2) 0.0743(13) Uani 1 1 d . . .
O7 O 0.0875(5) 0.2953(4) 0.1039(2) 0.0649(11) Uani 1 1 d . . .
O8 O 0.0657(6) 0.3584(5) -0.0028(2) 0.0746(13) Uani 1 1 d . . .
O9 O -0.1244(5) 0.2998(4) 0.0604(3) 0.0784(14) Uani 1 1 d . . .
O10 O -0.4099(5) 0.6544(5) 0.2687(2) 0.0750(13) Uani 1 1 d . . .
O11 O -0.4157(5) 0.7496(5) 0.1714(3) 0.0727(13) Uani 1 1 d . . .
O12 O -0.4370(5) 0.5424(5) 0.1538(3) 0.0814(14) Uani 1 1 d . . .
O13 O 0.4227(5) 1.5219(4) 0.3919(2) 0.0705(12) Uani 1 1 d . . .
O14 O 0.3483(5) 1.5380(4) 0.2748(2) 0.0683(11) Uani 1 1 d . . .
O15 O 0.1800(5) 1.4315(4) 0.3400(2) 0.0699(12) Uani 1 1 d . . .
O16 O 0.3230(4) 1.1549(4) -0.0803(2) 0.0625(10) Uani 1 1 d . . .
O17 O 0.2182(5) 1.2738(4) -0.0288(2) 0.0667(11) Uani 1 1 d . . .
O18 O 0.0733(4) 1.0676(4) -0.0968(2) 0.0609(10) Uani 1 1 d . . .
O19 O -0.002(2) 1.556(2) 0.3369(19) 0.110(10) Uani 0.25 1 d . . P
O20 O 0.6000(6) 1.3524(5) 0.1791(5) 0.123(3) Uani 1 1 d . . .
O21 O 0.707(2) 1.3598(15) 0.3285(11) 0.146(7) Uani 0.5 1 d . . P
O22 O 0.4863(6) 0.8981(6) 0.0195(3) 0.0969(18) Uani 1 1 d . . .
O23 O 0.4127(11) 0.4893(10) 0.0241(9) 0.122(6) Uani 0.5 1 d . . P
O24 O 0.6667(7) 0.3223(8) 0.0505(4) 0.123(3) Uani 1 1 d . . .
O25 O 0.7526(9) 0.7500(13) 0.3857(5) 0.186(6) Uani 1 1 d . . .
O26 O 0.6583(9) 0.5041(9) 0.4304(5) 0.137(3) Uani 1 1 d . . .
O27 O 0.1385(18) 0.409(3) 0.4628(8) 0.26(2) Uani 0.5 1 d . . P
O28 O -0.0087(16) 0.1276(18) 0.4058(6) 0.124(6) Uani 0.5 1 d . . P
O29 O 0.1250(9) 0.0094(10) 0.4195(4) 0.141(3) Uani 1 1 d . . .
O30 O 0.7070(9) 0.2044(7) 0.4141(4) 0.120(2) Uani 1 1 d . . .
O31 O 0.9334(14) 0.348(2) 0.5116(8) 0.174(10) Uani 0.5 1 d . . P
O32 O 1.0075(12) 0.2297(14) 0.5998(7) 0.102(4) Uani 0.5 1 d . . P
O33 O -0.1686(18) 1.4300(15) 0.2518(8) 0.119(5) Uani 0.5 1 d . . P
O34 O -0.048(2) 1.644(3) 0.3552(15) 0.123(13) Uani 0.25 1 d . . P
N1 N 0.4752(5) 0.9991(4) 0.2126(2) 0.0485(10) Uani 1 1 d . . .
N2 N 0.3432(5) 0.8903(4) 0.3009(3) 0.0541(11) Uani 1 1 d . . .
N3 N 0.2108(5) 0.7538(4) 0.1693(2) 0.0508(10) Uani 1 1 d . . .
N4 N 0.0772(5) 0.8502(4) 0.2209(2) 0.0496(10) Uani 1 1 d . . .
N5 N 0.3097(5) 1.1018(4) 0.2540(2) 0.0521(11) Uani 1 1 d . . .
N6 N 0.2331(5) 0.9859(4) 0.1316(2) 0.0505(10) Uani 1 1 d . . .
C1 C 0.5348(6) 1.0554(6) 0.1663(3) 0.0597(14) Uani 1 1 d . . .
H1 H 0.4832 1.0608 0.1302 0.072 Uiso 1 1 calc R U .
C2 C 0.6700(6) 1.1059(6) 0.1699(3) 0.0617(15) Uani 1 1 d . . .
H2 H 0.7079 1.1435 0.1364 0.074 Uiso 1 1 calc R U .
C3 C 0.7484(6) 1.1005(5) 0.2233(3) 0.0545(13) Uani 1 1 d . . .
C4 C 0.6867(6) 1.0416(5) 0.2714(3) 0.0555(13) Uani 1 1 d . . .
H4 H 0.7370 1.0367 0.3081 0.067 Uiso 1 1 calc R U .
C5 C 0.5510(6) 0.9904(5) 0.2647(3) 0.0531(13) Uani 1 1 d . . .
C6 C 0.4766(6) 0.9262(5) 0.3133(3) 0.0557(13) Uani 1 1 d . . .
C7 C 0.5331(6) 0.9014(6) 0.3677(3) 0.0580(14) Uani 1 1 d . . .
H7 H 0.6236 0.9269 0.3757 0.070 Uiso 1 1 calc R U .
C8 C 0.4568(7) 0.8391(6) 0.4108(3) 0.0600(15) Uani 1 1 d . . .
C9 C 0.3200(7) 0.8029(6) 0.3969(3) 0.0662(16) Uani 1 1 d . . .
H9 H 0.2650 0.7610 0.4244 0.079 Uiso 1 1 calc R U .
C10 C 0.2684(6) 0.8309(6) 0.3412(3) 0.0614(15) Uani 1 1 d . . .
H10 H 0.1782 0.8069 0.3321 0.074 Uiso 1 1 calc R U .
C11 C 0.2858(6) 0.7083(6) 0.1463(3) 0.0587(14) Uani 1 1 d . . .
H11 H 0.3766 0.7590 0.1523 0.070 Uiso 1 1 calc R U .
C12 C 0.2345(7) 0.5894(6) 0.1141(3) 0.0616(15) Uani 1 1 d . . .
H12 H 0.2895 0.5617 0.0979 0.074 Uiso 1 1 calc R U .
C13 C 0.0988(6) 0.5115(6) 0.1064(3) 0.0575(14) Uani 1 1 d . . .
C14 C 0.0225(6) 0.5587(6) 0.1315(3) 0.0582(14) Uani 1 1 d . . .
H14 H -0.0680 0.5088 0.1275 0.070 Uiso 1 1 calc R U .
C15 C 0.0778(6) 0.6772(5) 0.1622(3) 0.0532(13) Uani 1 1 d . . .
C16 C 0.0027(6) 0.7341(5) 0.1890(3) 0.0544(13) Uani 1 1 d . . .
C17 C -0.1344(6) 0.6730(6) 0.1816(3) 0.0590(14) Uani 1 1 d . . .
H17 H -0.1833 0.5943 0.1573 0.071 Uiso 1 1 calc R U .
C18 C -0.1979(6) 0.7319(6) 0.2113(3) 0.0576(14) Uani 1 1 d . . .
C19 C -0.1201(6) 0.8499(6) 0.2464(3) 0.0589(14) Uani 1 1 d . . .
H19 H -0.1590 0.8909 0.2673 0.071 Uiso 1 1 calc R U .
C20 C 0.0150(6) 0.9059(6) 0.2499(3) 0.0572(14) Uani 1 1 d . . .
H20 H 0.0655 0.9852 0.2732 0.069 Uiso 1 1 calc R U .
C21 C 0.3396(7) 1.1508(6) 0.3191(3) 0.0606(15) Uani 1 1 d . . .
H21 H 0.3583 1.1097 0.3494 0.073 Uiso 1 1 calc R U .
C22 C 0.3434(7) 1.2578(6) 0.3426(3) 0.0627(15) Uani 1 1 d . . .
H22 H 0.3608 1.2868 0.3880 0.075 Uiso 1 1 calc R U .
C23 C 0.3209(6) 1.3243(6) 0.2977(3) 0.0562(13) Uani 1 1 d . . .
C24 C 0.2942(6) 1.2753(5) 0.2310(3) 0.0559(13) Uani 1 1 d . . .
H24 H 0.2795 1.3168 0.1998 0.067 Uiso 1 1 calc R U .
C25 C 0.2890(6) 1.1630(5) 0.2100(3) 0.0524(13) Uani 1 1 d . . .
C26 C 0.2547(6) 1.1023(5) 0.1405(3) 0.0539(13) Uani 1 1 d . . .
C27 C 0.2454(6) 1.1544(5) 0.0866(3) 0.0543(13) Uani 1 1 d . . .
H27 H 0.2610 1.2341 0.0932 0.065 Uiso 1 1 calc R U .
C28 C 0.2125(6) 1.0873(5) 0.0222(3) 0.0540(13) Uani 1 1 d . . .
C29 C 0.1894(6) 0.9701(5) 0.0147(3) 0.0564(14) Uani 1 1 d . . .
H29 H 0.1660 0.9228 -0.0274 0.068 Uiso 1 1 calc R U .
C30 C 0.2009(6) 0.9223(5) 0.0699(3) 0.0534(13) Uani 1 1 d . . .
H30 H 0.1856 0.8428 0.0639 0.064 Uiso 1 1 calc R U .

loop_
_atom_site_aniso_label
_atom_site_aniso_U_11
_atom_site_aniso_U_22
_atom_site_aniso_U_33
_atom_site_aniso_U_23
_atom_site_aniso_U_13
_atom_site_aniso_U_12
Ru1 0.0437(3) 0.0471(3) 0.0535(3) 0.00919(18) 0.00881(18) 0.0197(2)
P1 0.0486(8) 0.0573(8) 0.0642(9) 0.0094(7) 0.0129(6) 0.0227(7)
P2 0.0695(10) 0.0628(9) 0.0564(8) 0.0123(7) 0.0077(7) 0.0328(8)
P3 0.0609(9) 0.0529(8) 0.0722(10) 0.0041(7) 0.0079(7) 0.0279(7)
P4 0.0493(8) 0.0698(10) 0.0715(10) 0.0225(8) 0.0183(7) 0.0278(7)
P5 0.0546(8) 0.0529(8) 0.0588(8) 0.0048(6) 0.0111(6) 0.0219(7)
P6 0.0581(9) 0.0560(8) 0.0549(8) 0.0125(6) 0.0134(6) 0.0280(7)
O1 0.056(2) 0.061(2) 0.065(2) 0.0095(19) 0.0154(19) 0.025(2)
O2 0.059(3) 0.065(3) 0.072(3) 0.015(2) 0.011(2) 0.030(2)
O3 0.061(3) 0.060(2) 0.082(3) 0.011(2) 0.015(2) 0.026(2)
O4 0.071(3) 0.094(3) 0.075(3) 0.024(3) 0.011(2) 0.045(3)
O5 0.085(3) 0.068(3) 0.069(3) 0.018(2) 0.013(2) 0.037(3)
O6 0.093(4) 0.069(3) 0.060(2) 0.007(2) 0.006(2) 0.041(3)
O7 0.064(3) 0.059(2) 0.079(3) 0.018(2) 0.021(2) 0.033(2)
O8 0.090(3) 0.072(3) 0.067(3) 0.010(2) 0.012(2) 0.045(3)
O9 0.060(3) 0.061(3) 0.105(4) -0.004(2) 0.008(3) 0.028(2)
O10 0.057(3) 0.094(3) 0.071(3) 0.025(3) 0.022(2) 0.030(2)
O11 0.061(3) 0.090(3) 0.089(3) 0.034(3) 0.028(2) 0.047(3)
O12 0.057(3) 0.083(3) 0.092(3) 0.002(3) 0.009(2) 0.028(2)
O13 0.065(3) 0.067(3) 0.071(3) 0.003(2) 0.006(2) 0.029(2)
O14 0.061(3) 0.063(3) 0.080(3) 0.014(2) 0.016(2) 0.029(2)
O15 0.056(3) 0.069(3) 0.074(3) 0.006(2) 0.015(2) 0.023(2)
O16 0.056(2) 0.068(3) 0.066(2) 0.019(2) 0.0139(19) 0.030(2)
O17 0.075(3) 0.061(2) 0.068(3) 0.015(2) 0.020(2) 0.034(2)
O18 0.059(2) 0.067(3) 0.061(2) 0.0145(19) 0.0122(19) 0.033(2)
O19 0.046(11) 0.069(13) 0.21(3) 0.016(16) 0.040(15) 0.023(10)
O20 0.061(3) 0.051(3) 0.256(10) 0.033(4) 0.029(4) 0.024(3)
O21 0.204(19) 0.115(11) 0.208(18) 0.059(12) 0.099(15) 0.130(13)
O22 0.075(4) 0.094(4) 0.111(4) -0.004(3) -0.006(3) 0.043(3)
O23 0.056(6) 0.061(6) 0.200(14) -0.046(7) 0.064(8) -0.006(5)
O24 0.066(4) 0.127(6) 0.151(7) 0.018(5) 0.010(4) 0.031(4)
O25 0.087(5) 0.302(15) 0.113(6) -0.034(7) 0.003(4) 0.068(7)
O26 0.122(6) 0.136(7) 0.143(7) -0.007(5) 0.013(5) 0.065(5)
O27 0.102(12) 0.40(4) 0.081(9) -0.002(15) 0.060(9) -0.047(17)
O28 0.135(12) 0.225(18) 0.072(7) 0.075(9) 0.045(7) 0.120(13)
O29 0.112(6) 0.178(9) 0.119(6) 0.011(6) 0.007(5) 0.065(6)
O30 0.129(6) 0.113(5) 0.124(5) 0.005(4) 0.051(5) 0.061(5)
O31 0.062(8) 0.29(3) 0.109(11) 0.065(14) 0.036(7) 0.019(11)
O32 0.062(6) 0.128(11) 0.099(8) 0.039(8) 0.018(6) 0.026(7)
O33 0.160(14) 0.128(11) 0.121(11) 0.035(9) 0.042(10) 0.106(11)
O34 0.052(12) 0.14(3) 0.115(19) 0.070(19) 0.016(12) -0.013(14)
N1 0.045(2) 0.046(2) 0.052(2) 0.0088(19) 0.0058(19) 0.0212(19)
N2 0.053(3) 0.049(2) 0.060(3) 0.012(2) 0.007(2) 0.025(2)
N3 0.048(3) 0.049(2) 0.056(2) 0.0103(19) 0.013(2) 0.022(2)
N4 0.051(3) 0.050(2) 0.054(2) 0.0126(19) 0.014(2) 0.028(2)
N5 0.044(2) 0.048(2) 0.059(3) 0.006(2) 0.007(2) 0.019(2)
N6 0.042(2) 0.049(2) 0.056(2) 0.011(2) 0.0107(19) 0.0179(19)
C1 0.051(3) 0.063(3) 0.065(3) 0.016(3) 0.015(3) 0.025(3)
C2 0.054(3) 0.064(4) 0.064(3) 0.015(3) 0.010(3) 0.024(3)
C3 0.049(3) 0.053(3) 0.060(3) 0.009(2) 0.011(2) 0.024(3)
C4 0.053(3) 0.053(3) 0.060(3) 0.011(2) 0.009(2) 0.026(3)
C5 0.047(3) 0.051(3) 0.061(3) 0.012(2) 0.011(2) 0.023(2)
C6 0.052(3) 0.053(3) 0.061(3) 0.011(2) 0.009(3) 0.025(3)
C7 0.052(3) 0.057(3) 0.062(3) 0.010(3) 0.011(3) 0.023(3)
C8 0.061(4) 0.056(3) 0.058(3) 0.009(3) 0.007(3) 0.026(3)
C9 0.066(4) 0.067(4) 0.064(4) 0.021(3) 0.016(3) 0.027(3)
C10 0.048(3) 0.065(4) 0.065(3) 0.012(3) 0.008(3) 0.023(3)
C11 0.048(3) 0.055(3) 0.074(4) 0.011(3) 0.013(3) 0.026(3)
C12 0.053(3) 0.058(3) 0.073(4) 0.006(3) 0.012(3) 0.028(3)
C13 0.055(3) 0.053(3) 0.066(3) 0.011(3) 0.010(3) 0.027(3)
C14 0.046(3) 0.056(3) 0.069(4) 0.014(3) 0.009(3) 0.022(3)
C15 0.044(3) 0.056(3) 0.059(3) 0.013(2) 0.009(2) 0.023(2)
C16 0.048(3) 0.053(3) 0.061(3) 0.015(2) 0.011(2) 0.023(3)
C17 0.050(3) 0.055(3) 0.073(4) 0.015(3) 0.011(3) 0.025(3)
C18 0.052(3) 0.059(3) 0.067(3) 0.018(3) 0.018(3) 0.028(3)
C19 0.055(3) 0.061(3) 0.069(4) 0.016(3) 0.021(3) 0.031(3)
C20 0.055(3) 0.055(3) 0.063(3) 0.012(3) 0.015(3) 0.026(3)
C21 0.061(4) 0.056(3) 0.053(3) 0.009(3) 0.003(3) 0.021(3)
C22 0.064(4) 0.060(3) 0.057(3) 0.009(3) 0.010(3) 0.025(3)
C23 0.050(3) 0.056(3) 0.060(3) 0.010(3) 0.011(2) 0.024(3)
C24 0.052(3) 0.052(3) 0.057(3) 0.009(2) 0.009(2) 0.020(3)
C25 0.045(3) 0.054(3) 0.055(3) 0.010(2) 0.011(2) 0.021(2)
C26 0.047(3) 0.053(3) 0.060(3) 0.010(2) 0.014(2) 0.022(2)
C27 0.053(3) 0.053(3) 0.054(3) 0.010(2) 0.009(2) 0.023(3)
C28 0.049(3) 0.055(3) 0.057(3) 0.010(2) 0.011(2) 0.024(3)
C29 0.058(3) 0.052(3) 0.054(3) 0.005(2) 0.011(2) 0.023(3)
C30 0.054(3) 0.049(3) 0.053(3) 0.004(2) 0.011(2) 0.022(2)

loop_
_atom_type_symbol
_atom_type_description
_atom_type_scat_dispersion_real
_atom_type_scat_dispersion_imag
_atom_type_scat_source
C C 0.0181 0.0091
;
International Tables for Crystallography
(Vol. C, Tables 4.2.6.8 and 6.1.1.4)
;
H H 0.0000 0.0000
;
International Tables for Crystallography
(Vol. C, Table 6.1.1.4)
;
N N 0.0311 0.0180
;
International Tables for Crystallography
(Vol. C, Tables 4.2.6.8 and 6.1.1.4)
;
O O 0.0492 0.0322
;
International Tables for Crystallography
(Vol. C, Tables 4.2.6.8 and 6.1.1.4)
;
Ru Ru 0.0552 3.2960
;
International Tables for Crystallography
(Vol. C, Tables 4.2.6.8 and 6.1.1.4)
;
P P 0.2955 0.4335
;
International Tables for Crystallography
(Vol. C, Tables 4.2.6.8 and 6.1.1.4)
;

loop_
_geom_angle_atom_site_label_1
_geom_angle_atom_site_label_2
_geom_angle_atom_site_label_3
_geom_angle
_geom_angle_site_symmetry_3
N6 Ru1 N3 95.50(19) .
N6 Ru1 N2 172.20(18) .
N3 Ru1 N2 88.39(19) .
N6 Ru1 N4 89.58(19) .
N3 Ru1 N4 78.62(19) .
N2 Ru1 N4 97.8(2) .
N6 Ru1 N5 78.33(19) .
N3 Ru1 N5 170.50(19) .
N2 Ru1 N5 98.6(2) .
N4 Ru1 N5 94.00(19) .
N6 Ru1 N1 93.60(18) .
N3 Ru1 N1 98.55(19) .
N2 Ru1 N1 79.11(19) .
N4 Ru1 N1 175.94(18) .
N5 Ru1 N1 89.11(19) .
O2 P1 O1 112.9(3) .
O2 P1 O3 111.2(3) .
O1 P1 O3 110.7(3) .
O2 P1 C3 108.9(3) .
O1 P1 C3 107.1(3) .
O3 P1 C3 105.6(3) .
O4 P2 O6 111.5(3) .
O4 P2 O5 115.3(3) .
O6 P2 O5 106.9(3) .
O4 P2 C8 108.5(3) .
O6 P2 C8 107.7(3) .
O5 P2 C8 106.5(3) .
O9 P3 O7 113.9(3) .
O9 P3 O8 114.4(3) .
O7 P3 O8 106.4(3) .
O9 P3 C13 109.6(3) .
O7 P3 C13 106.7(3) .
O8 P3 C13 105.2(3) .
O10 P4 O12 114.1(3) .
O10 P4 O11 110.1(3) .
O12 P4 O11 109.9(3) .
O10 P4 C18 108.0(3) .
O12 P4 C18 108.6(3) .
O11 P4 C18 105.7(3) .
O15 P5 O13 112.9(3) .
O15 P5 O14 108.7(3) .
O13 P5 O14 113.2(3) .
O15 P5 C23 108.8(3) .
O13 P5 C23 105.7(3) .
O14 P5 C23 107.3(3) .
O17 P6 O16 116.0(3) .
O17 P6 O18 109.0(3) .
O16 P6 O18 110.9(3) .
O17 P6 C28 109.1(3) .
O16 P6 C28 105.3(3) .
O18 P6 C28 106.1(3) .
O19 O34 O32 144(2) 2_676
C1 N1 C5 118.3(5) .
C1 N1 Ru1 126.0(4) .
C5 N1 Ru1 115.6(4) .
C10 N2 C6 119.7(5) .
C10 N2 Ru1 125.1(4) .
C6 N2 Ru1 115.2(4) .
C11 N3 C15 117.9(5) .
C11 N3 Ru1 126.5(4) .
C15 N3 Ru1 115.6(4) .
C16 N4 C20 117.8(5) .
C16 N4 Ru1 116.1(4) .
C20 N4 Ru1 126.0(4) .
C25 N5 C21 119.0(5) .
C25 N5 Ru1 115.9(4) .
C21 N5 Ru1 124.9(4) .
C30 N6 C26 118.9(5) .
C30 N6 Ru1 124.9(4) .
C26 N6 Ru1 115.8(4) .
N1 C1 C2 122.6(6) .
N1 C1 H1 118.7 .
C2 C1 H1 118.7 .
C3 C2 C1 119.7(6) .
C3 C2 H2 120.1 .
C1 C2 H2 120.1 .
C2 C3 C4 117.8(6) .
C2 C3 P1 120.8(5) .
C4 C3 P1 121.4(5) .
C5 C4 C3 120.2(6) .
C5 C4 H4 119.9 .
C3 C4 H4 119.9 .
N1 C5 C4 121.3(5) .
N1 C5 C6 114.6(5) .
C4 C5 C6 124.1(5) .
N2 C6 C7 120.5(6) .
N2 C6 C5 115.5(5) .
C7 C6 C5 124.0(6) .
C6 C7 C8 121.0(6) .
C6 C7 H7 119.5 .
C8 C7 H7 119.5 .
C7 C8 C9 117.5(6) .
C7 C8 P2 122.2(5) .
C9 C8 P2 120.2(5) .
C10 C9 C8 119.0(6) .
C10 C9 H9 120.5 .
C8 C9 H9 120.5 .
N2 C10 C9 122.3(6) .
N2 C10 H10 118.8 .
C9 C10 H10 118.8 .
N3 C11 C12 123.0(6) .
N3 C11 H11 118.5 .
C12 C11 H11 118.5 .
C11 C12 C13 119.1(6) .
C11 C12 H12 120.5 .
C13 C12 H12 120.5 .
C14 C13 C12 117.5(6) .
C14 C13 P3 119.9(5) .
C12 C13 P3 122.6(5) .
C15 C14 C13 121.1(6) .
C15 C14 H14 119.4 .
C13 C14 H14 119.4 .
C14 C15 N3 121.4(6) .
C14 C15 C16 124.1(5) .
N3 C15 C16 114.5(5) .
N4 C16 C17 122.7(6) .
N4 C16 C15 114.8(5) .
C17 C16 C15 122.5(5) .
C16 C17 C18 119.0(6) .
C16 C17 H17 120.5 .
C18 C17 H17 120.5 .
C19 C18 C17 118.0(6) .
C19 C18 P4 119.5(5) .
C17 C18 P4 122.4(5) .
C20 C19 C18 119.8(6) .
C20 C19 H19 120.1 .
C18 C19 H19 120.1 .
N4 C20 C19 122.7(6) .
N4 C20 H20 118.7 .
C19 C20 H20 118.7 .
N5 C21 C22 122.9(6) .
N5 C21 H21 118.5 .
C22 C21 H21 118.5 .
C21 C22 C23 119.6(6) .
C21 C22 H22 120.2 .
C23 C22 H22 120.2 .
C24 C23 C22 117.1(6) .
C24 C23 P5 123.0(5) .
C22 C23 P5 119.7(5) .
C23 C24 C25 120.4(6) .
C23 C24 H24 119.8 .
C25 C24 H24 119.8 .
N5 C25 C24 120.8(5) .
N5 C25 C26 115.4(5) .
C24 C25 C26 123.7(6) .
N6 C26 C27 120.7(5) .
N6 C26 C25 114.1(5) .
C27 C26 C25 125.2(6) .
C26 C27 C28 120.0(6) .
C26 C27 H27 120.0 .
C28 C27 H27 120.0 .
C29 C28 C27 118.1(6) .
C29 C28 P6 120.0(5) .
C27 C28 P6 121.7(5) .
C28 C29 C30 119.8(6) .
C28 C29 H29 120.1 .
C30 C29 H29 120.1 .
N6 C30 C29 122.5(6) .
N6 C30 H30 118.7 .
C29 C30 H30 118.7 .

loop_
_geom_bond_atom_site_label_1
_geom_bond_atom_site_label_2
_geom_bond_distance
_geom_bond_site_symmetry_2
Ru1 N6 2.052(5) .
Ru1 N3 2.058(5) .
Ru1 N2 2.059(5) .
Ru1 N4 2.059(5) .
Ru1 N5 2.065(5) .
Ru1 N1 2.080(5) .
P1 O2 1.499(5) .
P1 O1 1.513(5) .
P1 O3 1.541(5) .
P1 C3 1.812(6) .
P2 O4 1.477(6) .
P2 O6 1.533(5) .
P2 O5 1.541(5) .
P2 C8 1.798(7) .
P3 O9 1.492(5) .
P3 O7 1.534(5) .
P3 O8 1.548(5) .
P3 C13 1.798(6) .
P4 O10 1.495(5) .
P4 O12 1.516(6) .
P4 O11 1.536(5) .
P4 C18 1.807(6) .
P5 O15 1.515(5) .
P5 O13 1.520(5) .
P5 O14 1.529(5) .
P5 C23 1.805(7) .
P6 O17 1.484(5) .
P6 O16 1.510(5) .
P6 O18 1.570(5) .
P6 C28 1.804(6) .
O19 O34 1.46(5) .
O32 O34 1.58(4) 2_676
O34 O32 1.58(4) 2_676
N1 C1 1.335(8) .
N1 C5 1.358(7) .
N2 C10 1.322(8) .
N2 C6 1.375(8) .
N3 C11 1.339(8) .
N3 C15 1.371(8) .
N4 C16 1.348(8) .
N4 C20 1.355(8) .
N5 C25 1.335(8) .
N5 C21 1.350(8) .
N6 C30 1.337(7) .
N6 C26 1.364(8) .
C1 C2 1.381(9) .
C1 H1 0.9300 .
C2 C3 1.376(9) .
C2 H2 0.9300 .
C3 C4 1.387(9) .
C4 C5 1.378(9) .
C4 H4 0.9300 .
C5 C6 1.478(8) .
C6 C7 1.378(9) .
C7 C8 1.388(9) .
C7 H7 0.9300 .
C8 C9 1.412(10) .
C9 C10 1.396(9) .
C9 H9 0.9300 .
C10 H10 0.9300 .
C11 C12 1.385(9) .
C11 H11 0.9300 .
C12 C13 1.397(9) .
C12 H12 0.9300 .
C13 C14 1.385(9) .
C14 C15 1.366(9) .
C14 H14 0.9300 .
C15 C16 1.473(9) .
C16 C17 1.390(9) .
C17 C18 1.402(9) .
C17 H17 0.9300 .
C18 C19 1.389(9) .
C19 C20 1.377(9) .
C19 H19 0.9300 .
C20 H20 0.9300 .
C21 C22 1.362(10) .
C21 H21 0.9300 .
C22 C23 1.407(9) .
C22 H22 0.9300 .
C23 C24 1.383(9) .
C24 C25 1.409(9) .
C24 H24 0.9300 .
C25 C26 1.464(8) .
C26 C27 1.384(9) .
C27 C28 1.400(8) .
C27 H27 0.9300 .
C28 C29 1.370(9) .
C29 C30 1.379(9) .
C29 H29 0.9300 .
C30 H30 0.9300 .

loop_
_geom_torsion_atom_site_label_1
_geom_torsion_atom_site_label_2
_geom_torsion_atom_site_label_3
_geom_torsion_atom_site_label_4
_geom_torsion
C5 N1 C1 C2 -0.7(9)
Ru1 N1 C1 C2 175.8(5)
N1 C1 C2 C3 -0.9(10)
C1 C2 C3 C4 1.1(10)
C1 C2 C3 P1 -177.9(5)
O2 P1 C3 C2 -169.2(5)
O1 P1 C3 C2 -46.8(6)
O3 P1 C3 C2 71.2(6)
O2 P1 C3 C4 11.8(6)
O1 P1 C3 C4 134.2(5)
O3 P1 C3 C4 -107.8(6)
C2 C3 C4 C5 0.2(9)
P1 C3 C4 C5 179.2(5)
C1 N1 C5 C4 2.1(9)
Ru1 N1 C5 C4 -174.8(5)
C1 N1 C5 C6 -179.7(6)
Ru1 N1 C5 C6 3.4(7)
C3 C4 C5 N1 -1.9(9)
C3 C4 C5 C6 -179.9(6)
C10 N2 C6 C7 -0.5(9)
Ru1 N2 C6 C7 -177.9(5)
C10 N2 C6 C5 179.1(6)
Ru1 N2 C6 C5 1.8(7)
N1 C5 C6 N2 -3.4(8)
C4 C5 C6 N2 174.7(6)
N1 C5 C6 C7 176.2(6)
C4 C5 C6 C7 -5.7(10)
N2 C6 C7 C8 0.6(10)
C5 C6 C7 C8 -179.0(6)
C6 C7 C8 C9 -0.4(10)
C6 C7 C8 P2 -177.8(5)
O4 P2 C8 C7 -6.9(7)
O6 P2 C8 C7 114.0(6)
O5 P2 C8 C7 -131.5(6)
O4 P2 C8 C9 175.8(5)
O6 P2 C8 C9 -63.3(6)
O5 P2 C8 C9 51.1(6)
C7 C8 C9 C10 0.1(10)
P2 C8 C9 C10 177.6(5)
C6 N2 C10 C9 0.2(10)
Ru1 N2 C10 C9 177.3(5)
C8 C9 C10 N2 -0.1(11)
C15 N3 C11 C12 2.2(10)
Ru1 N3 C11 C12 -178.3(5)
N3 C11 C12 C13 -1.7(10)
C11 C12 C13 C14 0.3(10)
C11 C12 C13 P3 179.6(5)
O9 P3 C13 C14 3.6(7)
O7 P3 C13 C14 -120.2(5)
O8 P3 C13 C14 127.0(5)
O9 P3 C13 C12 -175.8(6)
O7 P3 C13 C12 60.4(6)
O8 P3 C13 C12 -52.3(6)
C12 C13 C14 C15 0.6(10)
P3 C13 C14 C15 -178.8(5)
C13 C14 C15 N3 -0.1(10)
C13 C14 C15 C16 178.9(6)
C11 N3 C15 C14 -1.3(9)
Ru1 N3 C15 C14 179.2(5)
C11 N3 C15 C16 179.6(5)
Ru1 N3 C15 C16 0.1(7)
C20 N4 C16 C17 4.0(9)
Ru1 N4 C16 C17 -172.4(5)
C20 N4 C16 C15 -176.4(5)
Ru1 N4 C16 C15 7.2(7)
C14 C15 C16 N4 176.2(6)
N3 C15 C16 N4 -4.8(8)
C14 C15 C16 C17 -4.3(10)
N3 C15 C16 C17 174.8(6)
N4 C16 C17 C18 -3.4(9)
C15 C16 C17 C18 177.1(6)
C16 C17 C18 C19 0.7(9)
C16 C17 C18 P4 177.1(5)
O10 P4 C18 C19 -63.6(6)
O12 P4 C18 C19 172.2(5)
O11 P4 C18 C19 54.2(6)
O10 P4 C18 C17 120.0(6)
O12 P4 C18 C17 -4.2(7)
O11 P4 C18 C17 -122.2(6)
C17 C18 C19 C20 1.3(9)
P4 C18 C19 C20 -175.3(5)
C16 N4 C20 C19 -2.0(9)
Ru1 N4 C20 C19 174.0(5)
C18 C19 C20 N4 -0.6(10)
C25 N5 C21 C22 3.3(10)
Ru1 N5 C21 C22 -170.4(5)
N5 C21 C22 C23 -2.7(10)
C21 C22 C23 C24 0.7(10)
C21 C22 C23 P5 177.1(5)
O15 P5 C23 C24 91.0(6)
O13 P5 C23 C24 -147.5(5)
O14 P5 C23 C24 -26.4(6)
O15 P5 C23 C22 -85.2(6)
O13 P5 C23 C22 36.3(6)
O14 P5 C23 C22 157.4(5)
C22 C23 C24 C25 0.6(9)
P5 C23 C24 C25 -175.7(5)
C21 N5 C25 C24 -1.9(9)
Ru1 N5 C25 C24 172.4(4)
C21 N5 C25 C26 -178.9(5)
Ru1 N5 C25 C26 -4.6(7)
C23 C24 C25 N5 0.0(9)
C23 C24 C25 C26 176.7(6)
C30 N6 C26 C27 -1.0(8)
Ru1 N6 C26 C27 172.1(4)
C30 N6 C26 C25 179.9(5)
Ru1 N6 C26 C25 -7.1(6)
N5 C25 C26 N6 7.7(8)
C24 C25 C26 N6 -169.2(5)
N5 C25 C26 C27 -171.5(6)
C24 C25 C26 C27 11.7(10)
N6 C26 C27 C28 0.5(9)
C25 C26 C27 C28 179.6(6)
C26 C27 C28 C29 0.5(9)
C26 C27 C28 P6 -175.5(5)
O17 P6 C28 C29 171.7(5)
O16 P6 C28 C29 -63.2(6)
O18 P6 C28 C29 54.4(6)
O17 P6 C28 C27 -12.4(6)
O16 P6 C28 C27 112.8(5)
O18 P6 C28 C27 -129.6(5)
C27 C28 C29 C30 -1.0(9)
P6 C28 C29 C30 175.1(5)
C26 N6 C30 C29 0.4(9)
Ru1 N6 C30 C29 -171.9(5)
C28 C29 C30 N6 0.6(10)
